data_4333664
loop_
_publ_author_name
'Peng Jiang'
'Jun Li'
'A. Ozarowski'
'Arthur W. Sleight'
'M. A. Subramanian'

_publ_contact_author_address
;
Gilbert 153 Department of Chemistry
Oregon State University 
Corvallis OR 97331
USA
;
_publ_contact_author_email Mas.Subramanian@oregonstate.edu
_publ_contact_author_fax 541-737-2062
_publ_contact_author_name 'Subramanian, M.A.'
_publ_contact_author_phone 541-737-8235
_publ_section_title
;
 Intense Turquoise and Green Colors in Brownmillerite-Type Oxides Based on
 Mn5+ in Ba2In2-xMnxO5+x
;
_journal_name_full 'Inorganic Chemistry'
_journal_page_first 1349
_journal_page_last 1357
_journal_paper_doi 10.1021/ic3020332
_journal_volume 52
_journal_year 2013
_chemical_formula_moiety 'Ba2 In1.90 Mn0.10 O5.11'
_chemical_formula_sum 'Ba2 In1.9 Mn0.1 O5.11'
_chemical_formula_weight 580.07
_chemical_name_systematic 'Barium Indium Manganese Oxide'
_space_group_IT_number 74
_symmetry_cell_setting orthorhombic
_symmetry_space_group_name_Hall '-I 2 2b'
_symmetry_space_group_name_H-M 'I c m m'
_audit_author_name 'Jun Li'
_audit_creation_date 2012-09-04T11:01
_audit_creation_method 'from EXP file using GSAS2CIF'
_audit_update_record ' 2012-09-04T11:01  Initial CIF as created by GSAS2CIF'
_cell_angle_alpha 90.0
_cell_angle_beta 90.0
_cell_angle_gamma 90.0
_cell_formula_units_Z 4
_cell_length_a 6.0280(2)
_cell_length_b 16.873(1)
_cell_length_c 5.9832(2)
_cell_measurement_reflns_used 3137
_cell_measurement_temperature 300(2)
_cell_measurement_theta_max 75.00
_cell_measurement_theta_min 15.0
_cell_volume 608.55(5)
_diffrn_ambient_temperature 300(2)
_diffrn_measured_fraction_theta_full 0.996
_diffrn_measured_fraction_theta_max 0.996
_diffrn_measurement_device_type 'ORNL TOF POWGEN Powder Diffractometer'
_diffrn_measurement_method 'Time-of-Flgith Total flight path 63.2208m'
_diffrn_radiation_monochromator Cu(311)
_diffrn_radiation_probe neutron
_diffrn_radiation_source Spallation
_diffrn_radiation_type neutron
_diffrn_radiation_wavelength 1.0660(1)
_diffrn_reflns_av_R_equivalents 0.0174
_diffrn_reflns_av_sigmaI/netI 0.0097
_diffrn_reflns_limit_h_max 10
_diffrn_reflns_limit_h_min -10
_diffrn_reflns_limit_k_max 30
_diffrn_reflns_limit_k_min -30
_diffrn_reflns_limit_l_max 10
_diffrn_reflns_limit_l_min -10
_diffrn_reflns_number 4037
_diffrn_reflns_theta_full 83.875
_diffrn_reflns_theta_max 75.00
_diffrn_standards_decay_% 60
_diffrn_standards_interval_count 100
_diffrn_standards_interval_time 10
_diffrn_standards_number 4037
_exptl_absorpt_coefficient_mu 0.12
_exptl_absorpt_correction_T_max 0.0210
_exptl_absorpt_correction_T_min 0.0208
_exptl_absorpt_correction_type cylinder
_exptl_absorpt_process_details IUCr
_exptl_crystal_colour turquoise
_exptl_crystal_density_diffrn 6.333
_exptl_crystal_description powder
_exptl_crystal_size_max 0.00
_exptl_crystal_size_mid 0.00
_exptl_crystal_size_min 0.00
_pd_phase_name 'Ba2In1.9Mn0.1O5 ORNL TOF Neutron'
_refine_diff_density_max 1.124
_refine_diff_density_min -1.345
_refine_diff_density_rms 0.205
_refine_ls_extinction_expression Fc^*^=kFc[1+0.001xFc^2^\l^3^/sin(2\q)]^-1/4^
_refine_ls_goodness_of_fit_ref 1.950
_refine_ls_matrix_type full
_refine_ls_number_parameters 67
_refine_ls_number_reflns 3137
_refine_ls_number_restraints 0
_refine_ls_restrained_S_all 1.950
_refine_ls_R_factor_all 0.0349
_refine_ls_R_factor_gt 0.0281
_refine_ls_shift/su_max 0.050
_refine_ls_shift/su_mean 0.020
_refine_ls_structure_factor_coef Fsqd
_refine_ls_weighting_details 'calc w=1/[\s^2^(Fo^2^)+(0.0194P)^2^+12.3806P] where P=(Fo^2^+2Fc^2^)/3'
_refine_ls_weighting_scheme calc
_refine_ls_wR_factor_gt 0.0166
_refine_ls_wR_factor_ref 0.0285
_reflns_number_gt 3137
_reflns_number_total 3137
_reflns_threshold_expression >2sigma(I)
_cod_data_source_file ic3020332_si_002_1.cif
_cod_data_source_block orthor_BA2IN19MN01O5_PowderNeutron_publ
_cod_depositor_comments
;
 Moving _atom_type_scat_length_neutron, _atom_type_scat_source
 data item into the _atom_type. Removing the atom type prefix
 from the _atom_type_scat_length_neutron values.

 Antanas Vaitkus,
 2017-01-11

The following automatic conversions were performed:

'_geom_bond_publ_flag' value 'N' changed to 'n' according to the
built-in table from CIF Core dictionary named 'cif_core.dic' version
2.4.1 from 2010-06-29 (2 times).

'_geom_angle_publ_flag' value 'N'
changed to 'n' according to the built-in table from CIF Core
dictionary named 'cif_core.dic' version 2.4.1 from 2010-06-29.

Automatic conversion script
Id: cif_fix_values 2281 2013-09-26 08:29:07Z andrius 
;
_cod_original_cell_volume 608.55(3)
_cod_original_formula_sum 'Ba2 In1.90 Mn0.10 O5.11'
_cod_database_code 4333664
_diffrn_reflns_2theta_min 30.00
_diffrn_reflns_2theta_max 150.00

loop_
_symmetry_equiv_pos_as_xyz
+x,+y,+z
-x+1/2,+y,+z+1/2
+x,-y+1/2,+z
-x+1/2,-y+1/2,+z+1/2
-x,-y,-z
+x+1/2,-y,-z+1/2
-x,+y+1/2,-z
+x+1/2,+y+1/2,-z+1/2
+x+1/2,+y+1/2,+z+1/2
-x,+y+1/2,+z
+x+1/2,-y,+z+1/2
-x,-y,+z
-x+1/2,-y+1/2,-z+1/2
+x,-y+1/2,-z
-x+1/2,+y,-z+1/2
+x,+y,-z

loop_
_atom_site_aniso_label
_atom_site_aniso_U_11
_atom_site_aniso_U_12
_atom_site_aniso_U_13
_atom_site_aniso_U_22
_atom_site_aniso_U_23
_atom_site_aniso_U_33
Ba1 0.0057(2) 0.0073(3) 0.0 0.0105(2) 0.0 0.0042(2)
In1 0.0043(3) 0.0040(3) 0.0 0.0165(3) 0.0 0.0040(3)
O1 0.0052(2) 0.0 -0.0016(2) 0.0091(2) 0.0 0.0054(2)
O2 0.0540(1) 0.0010(1) 0.0 0.0328(1) 0.0 0.0356(1)
O3 0.038(2) 0.0 0.026(2) 0.019(2) 0.0 0.034(3)

loop_
_atom_site_type_symbol
_atom_site_label
_atom_site_fract_x
_atom_site_fract_y
_atom_site_fract_z
_atom_site_occupancy
_atom_site_thermal_displace_type
_atom_site_U_iso_or_equiv
_atom_site_symmetry_multiplicity
Ba Ba1 0.5011(3) 0.6117(2) 0.0 1.00 Uani 0.0061 8
In In1 0.0 0.0 0.0 1.00 Uani 0.0081 4
In In2 0.541(1) 0.25 0.464(1) 0.45(1) Uiso 0.008(2) 8
O O1 0.25 0.9948(2) 0.25 1.00 Uani 0.0066 8
O O2 0.0166(4) 0.1349(2) 0.0 1.00 Uani 0.0408 8
O O3 0.656(1) 0.25 0.158(1) 0.50 Uani 0.0306 8
Mn Mn2 0.541(1) 0.25 0.464(1) 0.05(1) Uiso 0.008(2) 8
O O4 0.25 0.25 0.25 0.11(1) Uiso 0.039(3) 4

loop_
_atom_type_symbol
_atom_type_number_in_cell
_atom_type_scat_length_neutron
_atom_type_scat_source
Ba 8.0 0.5070 International_Tables_Vol_C
In 7.60 0.4065 International_Tables_Vol_C
O 20.44 0.5805 International_Tables_Vol_C
Mn 0.40 -0.3750 International_Tables_Vol_C

loop_
_geom_angle_atom_site_label_1
_geom_angle_atom_site_label_2
_geom_angle_atom_site_label_3
_geom_angle
_geom_angle_site_symmetry_1
_geom_angle_site_symmetry_3
_geom_angle_publ_flag
Ba1 O1 Ba1 99.64(2) 3_565 4_565 n
Ba1 O2 Ba1 164.68(2) -4_454 -4_455 n
In1 O2 In2 165.9(3) 1_555 2_554 n
In1 O1 In1 175.27(2) 1_555 2_554 n
O1 In1 O1 90.52(1) 1_545 -2_667 n
O2 In2 O2 156.2(3) 2_555 4_555 n

loop_
_geom_bond_atom_site_label_1
_geom_bond_atom_site_label_2
_geom_bond_distance
_geom_bond_site_symmetry_2
_geom_bond_publ_flag
Ba1 O1 2.785(1) 3_565 n
Ba1 O1 2.785(1) 4_564 n
Ba1 O1 2.895(1) -3_645 n
Ba1 O1 2.895(1) -4_545 n
Ba1 O2 3.145(2) -3_555 n
Ba1 O2 2.934(2) -3_655 n
Ba1 O2 3.019(2) -4_554 n
Ba1 O2 3.019(2) -4_555 n
Ba1 O3 2.690(3) -1_665 n
Ba1 O3 2.690(3) 102_655 n
Ba1 O4 3.152(1) -1_665 n
Ba1 O4 3.152(1) -2_565 n
In1 O1 2.125(1) 1_545 n
In1 O1 2.125(1) 2_544 n
In1 O1 2.125(1) -1_565 n
In1 O1 2.125(1) -2_465 n
In1 O2 2.278(2) 1_555 n
In1 O2 2.278(2) -1_555 n
In2 O2 1.985(2) 2_555 n
In2 O2 1.985(2) 4_555 n
In2 O3 1.967(3) 1_555 n
In2 O3 2.164(3) 2_655 n
In2 O3 1.967(3) -101_544 n
In2 O3 2.366(3) -102_445 n
In2 O4 2.172(2) 1_555 n
In2 O4 2.451(2) 2_555 n
Mn2 O2 1.985(2) 2_555 n
Mn2 O2 1.985(2) 4_555 n
Mn2 O3 1.967(3) 1_555 n
Mn2 O3 2.164(3) 2_655 n
Mn2 O3 1.967(3) -101_544 n
Mn2 O3 2.366(3) -102_445 n
Mn2 O4 2.172(2) 1_555 n
Mn2 O4 2.451(2) 2_555 n
